data_4308404
loop_
_publ_author_name
'Sisley, Margaret J.'
'Ferguson, Michael J.'
'Jordan, Robert B.'

_publ_section_title
;
 Reaction of Thiols with N-Bonded Sulfenamide Complexes of Cobalt(III):
 Steric Effect and Reaction Pathway
;
_journal_coden_ASTM INOCAJ
_journal_issue 2
_journal_name_full 'Inorganic Chemistry'
_journal_page_first 293
_journal_page_last 299
_journal_paper_doi 10.1021/ic048926l
_journal_volume 44
_journal_year 2005
_chemical_formula_moiety 'C9 H27 Co N6 O2 S, 3.5(H2 O), 2(Br)'
_chemical_formula_sum 'C9 H34 Br2 Co N6 O5.5 S'
_chemical_formula_weight 565.23
_space_group_IT_number 2
_symmetry_cell_setting triclinic
_symmetry_space_group_name_Hall '-P 1'
_symmetry_space_group_name_H-M 'P -1'
_atom_sites_solution_hydrogens geom
_atom_sites_solution_primary direct
_atom_sites_solution_secondary difmap
_audit_creation_method 'manual editing of SHELXL template'
_cell_angle_alpha 100.938(2)
_cell_angle_beta 91.761(2)
_cell_angle_gamma 111.092(2)
_cell_formula_units_Z 4
_cell_length_a 12.4937(12)
_cell_length_b 12.9888(13)
_cell_length_c 14.2417(14)
_cell_measurement_reflns_used 3060
_cell_measurement_temperature 193(2)
_cell_measurement_theta_max 26.353
_cell_measurement_theta_min 2.163
_cell_volume 2104.7(4)
_computing_cell_refinement 'Bruker SAINT (Bruker, 1997)'
_computing_data_collection 'Bruker SMART (Bruker, 1997)'
_computing_data_reduction 'Bruker SAINT (Bruker, 1997)'
_computing_molecular_graphics 'Bruker SHELXTL (Bruker, 1997)'
_computing_publication_material 'Bruker SHELXTL (Bruker, 1997)'
_computing_structure_refinement 'SHELXL-97 (Sheldrick, 1997)'
_computing_structure_solution 'SHELXS-97 (Sheldrick, 1990)'
_diffrn_ambient_temperature 193(2)
_diffrn_detector_area_resol_mean 8.192
_diffrn_measured_fraction_theta_full 0.946
_diffrn_measured_fraction_theta_max 0.946
_diffrn_measurement_device_type 'Bruker PLATFORM diffractometer/SMART 1000 CCD area detector'
_diffrn_measurement_method '\w scans'
_diffrn_radiation_monochromator graphite
_diffrn_radiation_source 'fine-focus sealed tube'
_diffrn_radiation_type MoK\a
_diffrn_radiation_wavelength 0.71073
_diffrn_reflns_av_R_equivalents 0.0474
_diffrn_reflns_av_sigmaI/netI 0.1013
_diffrn_reflns_limit_h_max 15
_diffrn_reflns_limit_h_min -15
_diffrn_reflns_limit_k_max 13
_diffrn_reflns_limit_k_min -16
_diffrn_reflns_limit_l_max 17
_diffrn_reflns_limit_l_min -17
_diffrn_reflns_number 11241
_diffrn_reflns_theta_full 26.42
_diffrn_reflns_theta_max 26.42
_diffrn_reflns_theta_min 1.76
_diffrn_standards_decay_% 0
_diffrn_standards_interval_time 0
_diffrn_standards_number 0
_exptl_absorpt_coefficient_mu 4.744
_exptl_absorpt_correction_T_max 0.7973
_exptl_absorpt_correction_T_min 0.3718
_exptl_absorpt_correction_type integration
_exptl_absorpt_process_details 'Bruker SHELXTL (Sheldrick, 1997)'
_exptl_crystal_colour orange
_exptl_crystal_density_diffrn 1.784
_exptl_crystal_density_method 'not measured'
_exptl_crystal_description plate
_exptl_crystal_F_000 1148
_exptl_crystal_size_max 0.26
_exptl_crystal_size_mid 0.17
_exptl_crystal_size_min 0.05
_refine_diff_density_max 1.181
_refine_diff_density_min -0.667
_refine_diff_density_rms 0.141
_refine_ls_extinction_method none
_refine_ls_goodness_of_fit_ref 0.953
_refine_ls_hydrogen_treatment constr
_refine_ls_matrix_type full
_refine_ls_number_parameters 499
_refine_ls_number_reflns 8189
_refine_ls_number_restraints 24
_refine_ls_restrained_S_all 0.952
_refine_ls_R_factor_all 0.1005
_refine_ls_R_factor_gt 0.0519
_refine_ls_shift/su_max 0.158
_refine_ls_shift/su_mean 0.004
_refine_ls_structure_factor_coef Fsqd
_refine_ls_weighting_details 'calc w=1/[\s^2^(Fo^2^)+(0.0524P)^2^+0.0000P] where P=(Fo^2^+2Fc^2^)/3'
_refine_ls_weighting_scheme calc
_refine_ls_wR_factor_gt 0.1018
_refine_ls_wR_factor_ref 0.1159
_reflns_number_gt 5206
_reflns_number_total 8189
_reflns_threshold_expression I>2\s(I)
_cod_data_source_file ic048926lsi20040805_014943.cif
_cod_data_source_block IP
_cod_depositor_comments
;
The following automatic conversions were performed:
'_symmetry_cell_setting' value 'Triclinic' changed to 'triclinic'
according to '/home/saulius/struct/CIF-dictionaries/cif_core.dic'
dictionary named 'cif_core.dic' version 2.4.1 from 2010-06-29.

Automatic conversion script
Id: cif_fix_enum 1527 2010-12-29 10:47:43Z saulius 
;
_cod_original_formula_sum 'C9 H34 Br2 Co N6 O5.50 S'
_cod_database_code 4308404

loop_
_symmetry_equiv_pos_as_xyz
'x, y, z'
'-x, -y, -z'

loop_
_atom_site_label
_atom_site_type_symbol
_atom_site_fract_x
_atom_site_fract_y
_atom_site_fract_z
_atom_site_U_iso_or_equiv
_atom_site_adp_type
_atom_site_occupancy
_atom_site_symmetry_multiplicity
_atom_site_calc_flag
_atom_site_refinement_flags
_atom_site_disorder_assembly
_atom_site_disorder_group
Br1 Br 0.34324(6) 0.49433(6) 0.75917(5) 0.02960(18) Uani 1 1 d . . .
Br2 Br -0.14566(6) 0.38201(6) 0.07405(5) 0.02595(17) Uani 1 1 d . . .
Br3 Br 0.78194(6) 0.04475(6) 0.07641(5) 0.02635(17) Uani 1 1 d . . .
Br4 Br 0.17473(7) 0.60666(8) 0.41076(5) 0.0447(2) Uani 1 1 d . . .
Co1 Co 0.11134(7) 0.25626(7) -0.08153(6) 0.01615(19) Uani 1 1 d . . .
S1 S 0.22405(15) 0.44406(13) 0.11125(11) 0.0227(4) Uani 1 1 d . . .
O11 O 0.0984(4) 0.0511(4) 0.1523(3) 0.0250(10) Uani 1 1 d . . .
O12 O 0.2794(4) 0.1398(4) 0.2244(3) 0.0309(11) Uani 1 1 d . . .
N11 N 0.1150(4) 0.3870(4) 0.0163(3) 0.0188(12) Uani 1 1 d . . .
H11A H 0.1183 0.4438 -0.0149 0.023 Uiso 1 1 calc R . .
H11B H 0.0457 0.3667 0.0421 0.023 Uiso 1 1 calc R . .
N12 N 0.1282(4) 0.1764(4) 0.0215(3) 0.0185(11) Uani 1 1 d . . .
H12A H 0.0562 0.1491 0.0420 0.022 Uiso 1 1 calc R . .
H12B H 0.1422 0.1142 -0.0092 0.022 Uiso 1 1 calc R . .
N13 N 0.0784(5) 0.3304(4) -0.1817(4) 0.0236(12) Uani 1 1 d . . .
H13A H 0.1270 0.4051 -0.1691 0.028 Uiso 1 1 calc R . .
H13B H 0.0902 0.2958 -0.2409 0.028 Uiso 1 1 calc R . .
N14 N -0.0576(4) 0.1830(4) -0.0877(3) 0.0198(12) Uani 1 1 d . . .
H14A H -0.0778 0.1064 -0.0941 0.024 Uiso 1 1 calc R . .
H14B H -0.0822 0.2103 -0.0315 0.024 Uiso 1 1 calc R . .
N15 N 0.2787(4) 0.3241(4) -0.0862(4) 0.0223(12) Uani 1 1 d . . .
H15A H 0.2956 0.3855 -0.1144 0.027 Uiso 1 1 calc R . .
H15B H 0.3158 0.3488 -0.0247 0.027 Uiso 1 1 calc R . .
N16 N 0.1181(5) 0.1318(4) -0.1826(4) 0.0231(12) Uani 1 1 d . . .
H16A H 0.1119 0.0705 -0.1566 0.028 Uiso 1 1 calc R . .
H16B H 0.0578 0.1100 -0.2300 0.028 Uiso 1 1 calc R . .
C11 C 0.1946(5) 0.3276(5) 0.1746(4) 0.0191(14) Uani 1 1 d . . .
C12 C 0.2103(5) 0.2244(5) 0.1102(4) 0.0188(14) Uani 1 1 d . . .
H12 H 0.2905 0.2497 0.0910 0.023 Uiso 1 1 calc R . .
C13 C -0.0436(6) 0.3218(6) -0.1824(5) 0.0263(16) Uani 1 1 d . . .
H13C H -0.0700 0.3344 -0.2439 0.032 Uiso 1 1 calc R . .
H13D H -0.0510 0.3792 -0.1292 0.032 Uiso 1 1 calc R . .
C14 C -0.1147(6) 0.2052(6) -0.1702(5) 0.0309(17) Uani 1 1 d . . .
H14C H -0.1938 0.2001 -0.1577 0.037 Uiso 1 1 calc R . .
H14D H -0.1199 0.1487 -0.2294 0.037 Uiso 1 1 calc R . .
C15 C 0.3202(6) 0.2393(6) -0.1424(5) 0.0282(16) Uani 1 1 d . . .
H15C H 0.3945 0.2779 -0.1666 0.034 Uiso 1 1 calc R . .
H15D H 0.3319 0.1898 -0.1014 0.034 Uiso 1 1 calc R . .
C16 C 0.2302(6) 0.1713(6) -0.2245(5) 0.0280(16) Uani 1 1 d . . .
H16C H 0.2475 0.1060 -0.2583 0.034 Uiso 1 1 calc R . .
H16D H 0.2271 0.2182 -0.2711 0.034 Uiso 1 1 calc R . .
C17 C 0.2896(6) 0.3830(6) 0.2587(5) 0.0283(16) Uani 1 1 d . . .
H17A H 0.2841 0.3297 0.3003 0.034 Uiso 1 1 calc R . .
H17B H 0.2807 0.4506 0.2957 0.034 Uiso 1 1 calc R . .
H17C H 0.3651 0.4044 0.2339 0.034 Uiso 1 1 calc R . .
C18 C 0.0778(6) 0.2983(6) 0.2114(5) 0.0271(16) Uani 1 1 d . . .
H18A H 0.0653 0.2375 0.2463 0.033 Uiso 1 1 calc R . .
H18B H 0.0178 0.2733 0.1570 0.033 Uiso 1 1 calc R . .
H18C H 0.0744 0.3651 0.2548 0.033 Uiso 1 1 calc R . .
C19 C 0.1956(6) 0.1299(5) 0.1681(4) 0.0202(14) Uani 1 1 d . . .
Co2 Co 0.59844(7) 0.19201(7) 0.30750(5) 0.01469(19) Uani 1 1 d . . .
S2 S 0.51318(15) 0.36916(13) 0.43084(11) 0.0217(4) Uani 1 1 d . . .
O21 O 0.5279(5) 0.0934(4) 0.6034(3) 0.0376(13) Uani 1 1 d . . .
O22 O 0.3398(5) 0.0380(5) 0.5661(4) 0.0486(15) Uani 1 1 d . . .
N21 N 0.5017(4) 0.2833(4) 0.3175(4) 0.0210(12) Uani 1 1 d . . .
H21A H 0.5208 0.3285 0.2733 0.025 Uiso 1 1 calc R . .
H21B H 0.4259 0.2354 0.3010 0.025 Uiso 1 1 calc R . .
N22 N 0.5767(5) 0.1744(5) 0.4409(4) 0.0259(13) Uani 1 1 d . . .
H22A H 0.5945 0.1135 0.4487 0.031 Uiso 1 1 calc R . .
H22B H 0.6300 0.2373 0.4811 0.031 Uiso 1 1 calc R . .
N23 N 0.6129(5) 0.2045(4) 0.1724(4) 0.0243(13) Uani 1 1 d . . .
H23A H 0.6219 0.2765 0.1666 0.029 Uiso 1 1 calc R . .
H23B H 0.6768 0.1907 0.1526 0.029 Uiso 1 1 calc R . .
N24 N 0.4652(5) 0.0514(4) 0.2541(4) 0.0273(13) Uani 1 1 d . . .
H24A H 0.4661 -0.0043 0.2851 0.033 Uiso 1 1 calc R . .
H24B H 0.3977 0.0633 0.2637 0.033 Uiso 1 1 calc R . .
N25 N 0.7372(5) 0.3285(5) 0.3489(4) 0.0268(13) Uani 1 1 d . . .
H25A H 0.7342 0.3834 0.3177 0.032 Uiso 1 1 calc R . .
H25B H 0.7415 0.3557 0.4140 0.032 Uiso 1 1 calc R . .
N26 N 0.7038(5) 0.1098(4) 0.3012(4) 0.0248(13) Uani 1 1 d . . .
H26A H 0.6751 0.0495 0.3304 0.030 Uiso 1 1 calc R . .
H26B H 0.7103 0.0825 0.2380 0.030 Uiso 1 1 calc R . .
C21 C 0.4385(6) 0.2669(5) 0.5024(4) 0.0193(14) Uani 1 1 d . . .
C22 C 0.4632(6) 0.1585(5) 0.4744(5) 0.0230(15) Uani 1 1 d . . .
H22 H 0.4051 0.1099 0.4186 0.028 Uiso 1 1 calc R . .
C23 C 0.5075(6) 0.1213(6) 0.1112(4) 0.0308(17) Uani 1 1 d . . .
H23C H 0.5242 0.1050 0.0437 0.037 Uiso 1 1 calc R . .
H23D H 0.4454 0.1519 0.1130 0.037 Uiso 1 1 calc R . .
C24 C 0.4703(6) 0.0151(5) 0.1500(4) 0.0277(16) Uani 1 1 d . . .
H24C H 0.3937 -0.0383 0.1181 0.033 Uiso 1 1 calc R . .
H24D H 0.5266 -0.0224 0.1392 0.033 Uiso 1 1 calc R . .
C25 C 0.8415(5) 0.3007(5) 0.3261(5) 0.0250(15) Uani 1 1 d . . .
H25C H 0.9117 0.3591 0.3648 0.030 Uiso 1 1 calc R . .
H25D H 0.8520 0.2967 0.2571 0.030 Uiso 1 1 calc R . .
C26 C 0.8196(6) 0.1879(6) 0.3509(5) 0.0263(16) Uani 1 1 d . . .
H26C H 0.8799 0.1591 0.3287 0.032 Uiso 1 1 calc R . .
H26D H 0.8204 0.1947 0.4213 0.032 Uiso 1 1 calc R . .
C27 C 0.3087(6) 0.2417(6) 0.4890(6) 0.0387(19) Uani 1 1 d . . .
H27A H 0.2691 0.1907 0.5303 0.046 Uiso 1 1 calc R . .
H27B H 0.2787 0.2060 0.4217 0.046 Uiso 1 1 calc R . .
H27C H 0.2953 0.3124 0.5066 0.046 Uiso 1 1 calc R . .
C28 C 0.4869(7) 0.3313(6) 0.6050(5) 0.0340(18) Uani 1 1 d . . .
H28A H 0.4512 0.2838 0.6501 0.041 Uiso 1 1 calc R . .
H28B H 0.4700 0.4004 0.6184 0.041 Uiso 1 1 calc R . .
H28C H 0.5706 0.3511 0.6126 0.041 Uiso 1 1 calc R . .
C29 C 0.4407(7) 0.0915(6) 0.5556(5) 0.0260(16) Uani 1 1 d . . .
O1S O 0.6091(6) 0.2679(5) -0.0636(4) 0.0517(15) Uani 1 1 d D . .
H1SA H 0.620(8) 0.270(7) -0.122(2) 0.078 Uiso 1 1 d D . .
H1SB H 0.591(8) 0.322(5) -0.037(5) 0.078 Uiso 1 1 d D . .
O2S O 0.4742(5) 0.3554(5) 0.0490(5) 0.0608(17) Uani 1 1 d D . .
H2SA H 0.516(7) 0.392(6) 0.102(3) 0.092 Uiso 1 1 d D . .
H2SB H 0.486(8) 0.398(5) 0.009(4) 0.092 Uiso 1 1 d D . .
O3S O 0.0621(6) 0.2178(7) -0.3827(4) 0.070(2) Uani 1 1 d D . .
H3SA H 0.009(7) 0.152(4) -0.398(7) 0.105 Uiso 1 1 d D . .
H3SB H 0.049(8) 0.260(6) -0.417(7) 0.105 Uiso 1 1 d D . .
O4S O 0.0812(9) 0.3949(8) -0.4713(8) 0.109(3) Uani 1 1 d D . .
H4SA H 0.050(14) 0.329(5) -0.508(8) 0.163 Uiso 1 1 d D . .
H4SB H 0.099(13) 0.389(11) -0.415(4) 0.163 Uiso 1 1 d D . .
O5S O 0.6669(7) 0.2621(6) 0.7522(4) 0.0667(19) Uani 1 1 d D . .
H5SA H 0.699(9) 0.327(3) 0.739(6) 0.100 Uiso 1 1 d D . .
H5SB H 0.637(8) 0.214(5) 0.700(3) 0.100 Uiso 1 1 d D . .
O6S O 0.0416(9) 0.0273(10) 0.3408(7) 0.142(4) Uani 1 1 d D . .
H6SA H 0.064(13) 0.078(10) 0.393(7) 0.200 Uiso 1 1 d D . .
H6SB H 0.089(13) -0.007(14) 0.334(12) 0.200 Uiso 1 1 d D . .
O7S O 0.0974(10) -0.0245(11) 0.5115(10) 0.061(3) Uani 0.50 1 d PD A 1
H7SA H 0.165(6) -0.022(14) 0.500(15) 0.092 Uiso 0.50 1 d PD B 1
H7SB H 0.101(14) 0.042(6) 0.535(14) 0.092 Uiso 0.50 1 d PD C 1
O8S O 0.1934(15) -0.1014(14) 0.4054(11) 0.096(5) Uani 0.50 1 d PD D 2
H8SA H 0.251(14) -0.068(17) 0.449(12) 0.144 Uiso 0.50 1 d PD E 2
H8SB H 0.155(19) -0.059(17) 0.404(18) 0.144 Uiso 0.50 1 d PD F 2

loop_
_atom_site_aniso_label
_atom_site_aniso_U_11
_atom_site_aniso_U_22
_atom_site_aniso_U_33
_atom_site_aniso_U_23
_atom_site_aniso_U_13
_atom_site_aniso_U_12
Br1 0.0340(4) 0.0273(4) 0.0374(4) 0.0206(3) 0.0185(3) 0.0151(3)
Br2 0.0275(4) 0.0230(4) 0.0350(4) 0.0141(3) 0.0115(3) 0.0138(3)
Br3 0.0366(4) 0.0232(4) 0.0279(4) 0.0102(3) 0.0163(3) 0.0179(3)
Br4 0.0386(5) 0.0646(6) 0.0275(4) 0.0021(4) 0.0004(3) 0.0193(4)
Co1 0.0181(5) 0.0141(5) 0.0188(4) 0.0070(3) 0.0062(4) 0.0068(4)
S1 0.0264(9) 0.0132(8) 0.0271(9) 0.0047(7) 0.0002(7) 0.0057(8)
O11 0.019(3) 0.021(3) 0.037(3) 0.017(2) 0.008(2) 0.004(2)
O12 0.031(3) 0.026(3) 0.035(3) 0.007(2) -0.006(2) 0.011(2)
N11 0.022(3) 0.016(3) 0.021(3) 0.008(2) 0.005(2) 0.008(2)
N12 0.019(3) 0.013(3) 0.026(3) 0.009(2) 0.006(2) 0.006(2)
N13 0.028(3) 0.021(3) 0.027(3) 0.013(2) 0.009(2) 0.012(3)
N14 0.021(3) 0.015(3) 0.023(3) 0.006(2) 0.005(2) 0.005(2)
N15 0.024(3) 0.020(3) 0.026(3) 0.016(2) 0.006(2) 0.006(3)
N16 0.028(3) 0.022(3) 0.024(3) 0.009(2) 0.003(2) 0.013(3)
C11 0.023(4) 0.012(3) 0.025(3) 0.006(3) 0.001(3) 0.009(3)
C12 0.018(3) 0.017(3) 0.024(3) 0.010(3) 0.007(3) 0.007(3)
C13 0.025(4) 0.029(4) 0.030(4) 0.014(3) 0.002(3) 0.012(3)
C14 0.023(4) 0.034(4) 0.035(4) 0.012(3) 0.000(3) 0.007(3)
C15 0.028(4) 0.028(4) 0.037(4) 0.012(3) 0.013(3) 0.017(4)
C16 0.040(4) 0.031(4) 0.026(4) 0.012(3) 0.019(3) 0.023(4)
C17 0.028(4) 0.027(4) 0.033(4) 0.007(3) -0.003(3) 0.014(3)
C18 0.028(4) 0.031(4) 0.028(4) 0.007(3) 0.010(3) 0.016(3)
C19 0.026(4) 0.019(4) 0.022(3) 0.007(3) 0.010(3) 0.013(3)
Co2 0.0198(5) 0.0133(4) 0.0154(4) 0.0074(3) 0.0072(3) 0.0088(4)
S2 0.0325(10) 0.0166(9) 0.0217(8) 0.0085(6) 0.0117(7) 0.0129(8)
O21 0.050(4) 0.031(3) 0.033(3) 0.016(2) 0.007(3) 0.011(3)
O22 0.041(4) 0.045(4) 0.061(4) 0.035(3) 0.014(3) 0.005(3)
N21 0.021(3) 0.013(3) 0.027(3) 0.007(2) 0.008(2) 0.003(2)
N22 0.034(3) 0.029(3) 0.023(3) 0.011(2) 0.010(3) 0.019(3)
N23 0.028(3) 0.023(3) 0.029(3) 0.012(2) 0.014(3) 0.012(3)
N24 0.039(4) 0.017(3) 0.026(3) 0.008(2) 0.011(3) 0.010(3)
N25 0.027(3) 0.027(3) 0.029(3) 0.010(2) 0.007(3) 0.011(3)
N26 0.033(3) 0.025(3) 0.025(3) 0.013(2) 0.015(3) 0.017(3)
C21 0.026(4) 0.018(3) 0.023(3) 0.012(3) 0.016(3) 0.013(3)
C22 0.024(4) 0.021(4) 0.029(4) 0.011(3) 0.014(3) 0.009(3)
C23 0.040(5) 0.037(4) 0.012(3) 0.003(3) 0.000(3) 0.013(4)
C24 0.035(4) 0.018(4) 0.023(4) 0.000(3) 0.006(3) 0.005(3)
C25 0.012(3) 0.028(4) 0.034(4) 0.012(3) 0.007(3) 0.003(3)
C26 0.024(4) 0.036(4) 0.027(4) 0.013(3) 0.010(3) 0.018(4)
C27 0.032(4) 0.034(5) 0.059(5) 0.032(4) 0.024(4) 0.010(4)
C28 0.053(5) 0.028(4) 0.026(4) 0.006(3) 0.012(3) 0.020(4)
C29 0.037(4) 0.020(4) 0.024(4) 0.005(3) 0.011(3) 0.014(4)
O1S 0.047(4) 0.045(4) 0.063(4) 0.013(3) 0.013(3) 0.016(3)
O2S 0.040(4) 0.077(5) 0.059(4) 0.011(4) 0.003(3) 0.017(4)
O3S 0.088(6) 0.095(6) 0.041(4) 0.016(4) 0.011(4) 0.048(5)
O4S 0.080(7) 0.123(7) 0.142(8) 0.063(6) 0.010(6) 0.044(6)
O5S 0.076(5) 0.073(5) 0.045(4) 0.015(3) -0.013(3) 0.021(4)
O6S 0.133(9) 0.141(11) 0.081(7) -0.003(6) -0.020(6) -0.015(7)
O7S 0.048(8) 0.064(9) 0.055(8) 0.024(7) -0.006(7) -0.001(7)
O8S 0.076(12) 0.114(14) 0.077(11) 0.038(10) -0.021(9) 0.003(10)

loop_
_atom_type_symbol
_atom_type_description
_atom_type_scat_dispersion_real
_atom_type_scat_dispersion_imag
_atom_type_scat_source
C C 0.0033 0.0016 'International Tables Vol C Tables 4.2.6.8 and 6.1.1.4'
H H 0.0000 0.0000 'International Tables Vol C Tables 4.2.6.8 and 6.1.1.4'
N N 0.0061 0.0033 'International Tables Vol C Tables 4.2.6.8 and 6.1.1.4'
O O 0.0106 0.0060 'International Tables Vol C Tables 4.2.6.8 and 6.1.1.4'
S S 0.1246 0.1234 'International Tables Vol C Tables 4.2.6.8 and 6.1.1.4'
Co Co 0.3494 0.9721 'International Tables Vol C Tables 4.2.6.8 and 6.1.1.4'
Br Br -0.2901 2.4595 'International Tables Vol C Tables 4.2.6.8 and 6.1.1.4'

loop_
_geom_angle_atom_site_label_1
_geom_angle_atom_site_label_2
_geom_angle_atom_site_label_3
_geom_angle
_geom_angle_site_symmetry_1
_geom_angle_site_symmetry_3
_geom_angle_publ_flag
N15 Co1 N11 91.4(2) . . ?
N15 Co1 N14 175.5(2) . . ?
N11 Co1 N14 92.3(2) . . ?
N15 Co1 N13 92.5(2) . . ?
N11 Co1 N13 88.7(2) . . ?
N14 Co1 N13 85.1(2) . . ?
N15 Co1 N16 84.8(2) . . ?
N11 Co1 N16 175.9(2) . . ?
N14 Co1 N16 91.4(2) . . ?
N13 Co1 N16 89.9(2) . . ?
N15 Co1 N12 93.0(2) . . ?
N11 Co1 N12 90.4(2) . . ?
N14 Co1 N12 89.4(2) . . ?
N13 Co1 N12 174.4(2) . . ?
N16 Co1 N12 91.3(2) . . ?
N11 S1 C11 102.3(3) . . ?
S1 N11 Co1 119.2(3) . . ?
C12 N12 Co1 126.9(4) . . ?
C13 N13 Co1 108.8(4) . . ?
C14 N14 Co1 110.6(4) . . ?
C15 N15 Co1 110.0(4) . . ?
C16 N16 Co1 109.1(4) . . ?
C18 C11 C17 110.0(5) . . ?
C18 C11 C12 113.0(5) . . ?
C17 C11 C12 111.1(5) . . ?
C18 C11 S1 111.2(4) . . ?
C17 C11 S1 100.2(4) . . ?
C12 C11 S1 110.7(4) . . ?
N12 C12 C11 112.8(5) . . ?
N12 C12 C19 109.1(5) . . ?
C11 C12 C19 110.1(5) . . ?
N13 C13 C14 107.3(5) . . ?
N14 C14 C13 107.7(5) . . ?
C16 C15 N15 107.2(5) . . ?
C15 C16 N16 106.5(5) . . ?
O12 C19 O11 126.8(6) . . ?
O12 C19 C12 118.2(6) . . ?
O11 C19 C12 115.0(5) . . ?
N25 Co2 N21 90.7(2) . . ?
N25 Co2 N26 85.6(2) . . ?
N21 Co2 N26 176.3(2) . . ?
N25 Co2 N23 90.3(2) . . ?
N21 Co2 N23 89.3(2) . . ?
N26 Co2 N23 91.2(2) . . ?
N25 Co2 N22 92.2(2) . . ?
N21 Co2 N22 90.1(2) . . ?
N26 Co2 N22 89.6(2) . . ?
N23 Co2 N22 177.4(2) . . ?
N25 Co2 N24 174.4(2) . . ?
N21 Co2 N24 92.2(2) . . ?
N26 Co2 N24 91.6(2) . . ?
N23 Co2 N24 84.9(2) . . ?
N22 Co2 N24 92.6(2) . . ?
N21 S2 C21 102.7(3) . . ?
S2 N21 Co2 115.3(3) . . ?
C22 N22 Co2 118.6(4) . . ?
C23 N23 Co2 109.3(4) . . ?
C24 N24 Co2 109.8(4) . . ?
C25 N25 Co2 109.2(4) . . ?
C26 N26 Co2 109.3(4) . . ?
C28 C21 C22 113.1(5) . . ?
C28 C21 C27 109.4(6) . . ?
C22 C21 C27 111.1(6) . . ?
C28 C21 S2 102.7(5) . . ?
C22 C21 S2 110.9(4) . . ?
C27 C21 S2 109.3(4) . . ?
N22 C22 C21 114.9(5) . . ?
N22 C22 C29 111.7(5) . . ?
C21 C22 C29 111.3(5) . . ?
N23 C23 C24 107.7(5) . . ?
N24 C24 C23 105.8(5) . . ?
N25 C25 C26 106.1(5) . . ?
N26 C26 C25 106.9(5) . . ?
O22 C29 O21 125.3(7) . . ?
O22 C29 C22 117.8(6) . . ?
O21 C29 C22 116.9(6) . . ?

loop_
_geom_bond_atom_site_label_1
_geom_bond_atom_site_label_2
_geom_bond_distance
_geom_bond_site_symmetry_2
_geom_bond_publ_flag
Co1 N15 1.964(5) . ?
Co1 N11 1.967(5) . ?
Co1 N14 1.970(5) . ?
Co1 N13 1.976(5) . ?
Co1 N16 1.979(5) . ?
Co1 N12 1.997(5) . ?
S1 N11 1.736(5) . ?
S1 C11 1.838(6) . ?
O11 C19 1.254(8) . ?
O12 C19 1.253(7) . ?
N12 C12 1.482(7) . ?
N13 C13 1.486(8) . ?
N14 C14 1.482(8) . ?
N15 C15 1.492(8) . ?
N16 C16 1.494(8) . ?
C11 C18 1.507(9) . ?
C11 C17 1.527(8) . ?
C11 C12 1.552(8) . ?
C12 C19 1.566(8) . ?
C13 C14 1.501(9) . ?
C15 C16 1.492(9) . ?
Co2 N25 1.955(6) . ?
Co2 N21 1.966(5) . ?
Co2 N26 1.966(5) . ?
Co2 N23 1.970(5) . ?
Co2 N22 1.971(5) . ?
Co2 N24 1.973(5) . ?
S2 N21 1.748(5) . ?
S2 C21 1.831(6) . ?
O21 C29 1.257(8) . ?
O22 C29 1.232(8) . ?
N22 C22 1.467(8) . ?
N23 C23 1.486(8) . ?
N24 C24 1.479(7) . ?
N25 C25 1.501(8) . ?
N26 C26 1.494(8) . ?
C21 C28 1.523(9) . ?
C21 C22 1.530(8) . ?
C21 C27 1.532(9) . ?
C22 C29 1.549(9) . ?
C23 C24 1.506(9) . ?
C25 C26 1.504(9) . ?

loop_
_geom_torsion_atom_site_label_1
_geom_torsion_atom_site_label_2
_geom_torsion_atom_site_label_3
_geom_torsion_atom_site_label_4
_geom_torsion
_geom_torsion_site_symmetry_1
_geom_torsion_site_symmetry_2
_geom_torsion_site_symmetry_3
_geom_torsion_site_symmetry_4
_geom_torsion_publ_flag
C11 S1 N11 Co1 -64.4(4) . . . . ?
N15 Co1 N11 S1 -43.4(3) . . . . ?
N14 Co1 N11 S1 139.1(3) . . . . ?
N13 Co1 N11 S1 -135.9(3) . . . . ?
N16 Co1 N11 S1 -66(3) . . . . ?
N12 Co1 N11 S1 49.7(3) . . . . ?
N15 Co1 N12 C12 45.6(5) . . . . ?
N11 Co1 N12 C12 -45.8(5) . . . . ?
N14 Co1 N12 C12 -138.2(5) . . . . ?
N13 Co1 N12 C12 -127(2) . . . . ?
N16 Co1 N12 C12 130.5(5) . . . . ?
N15 Co1 N13 C13 -165.9(4) . . . . ?
N11 Co1 N13 C13 -74.6(4) . . . . ?
N14 Co1 N13 C13 17.9(4) . . . . ?
N16 Co1 N13 C13 109.3(4) . . . . ?
N12 Co1 N13 C13 6(2) . . . . ?
N15 Co1 N14 C14 -48(3) . . . . ?
N11 Co1 N14 C14 97.9(4) . . . . ?
N13 Co1 N14 C14 9.4(4) . . . . ?
N16 Co1 N14 C14 -80.4(4) . . . . ?
N12 Co1 N14 C14 -171.7(4) . . . . ?
N11 Co1 N15 C15 169.4(4) . . . . ?
N14 Co1 N15 C15 -44(3) . . . . ?
N13 Co1 N15 C15 -101.8(4) . . . . ?
N16 Co1 N15 C15 -12.1(4) . . . . ?
N12 Co1 N15 C15 78.9(4) . . . . ?
N15 Co1 N16 C16 -16.3(4) . . . . ?
N11 Co1 N16 C16 6(3) . . . . ?
N14 Co1 N16 C16 161.3(4) . . . . ?
N13 Co1 N16 C16 76.3(4) . . . . ?
N12 Co1 N16 C16 -109.2(4) . . . . ?
N11 S1 C11 C18 -61.9(5) . . . . ?
N11 S1 C11 C17 -178.2(4) . . . . ?
N11 S1 C11 C12 64.5(5) . . . . ?
Co1 N12 C12 C11 59.2(6) . . . . ?
Co1 N12 C12 C19 -178.1(4) . . . . ?
C18 C11 C12 N12 62.6(7) . . . . ?
C17 C11 C12 N12 -173.2(5) . . . . ?
S1 C11 C12 N12 -62.8(6) . . . . ?
C18 C11 C12 C19 -59.5(7) . . . . ?
C17 C11 C12 C19 64.7(7) . . . . ?
S1 C11 C12 C19 175.1(4) . . . . ?
Co1 N13 C13 C14 -41.1(6) . . . . ?
Co1 N14 C14 C13 -34.4(6) . . . . ?
N13 C13 C14 N14 49.0(7) . . . . ?
Co1 N15 C15 C16 38.0(6) . . . . ?
N15 C15 C16 N16 -51.1(7) . . . . ?
Co1 N16 C16 C15 41.1(6) . . . . ?
N12 C12 C19 O12 155.4(5) . . . . ?
C11 C12 C19 O12 -80.3(7) . . . . ?
N12 C12 C19 O11 -24.7(7) . . . . ?
C11 C12 C19 O11 99.6(6) . . . . ?
C21 S2 N21 Co2 -72.2(3) . . . . ?
N25 Co2 N21 S2 -57.7(3) . . . . ?
N26 Co2 N21 S2 -51(3) . . . . ?
N23 Co2 N21 S2 -148.0(3) . . . . ?
N22 Co2 N21 S2 34.5(3) . . . . ?
N24 Co2 N21 S2 127.1(3) . . . . ?
N25 Co2 N22 C22 129.3(5) . . . . ?
N21 Co2 N22 C22 38.6(5) . . . . ?
N26 Co2 N22 C22 -145.1(5) . . . . ?
N23 Co2 N22 C22 -37(5) . . . . ?
N24 Co2 N22 C22 -53.6(5) . . . . ?
N25 Co2 N23 C23 -171.0(4) . . . . ?
N21 Co2 N23 C23 -80.3(4) . . . . ?
N26 Co2 N23 C23 103.4(4) . . . . ?
N22 Co2 N23 C23 -5(5) . . . . ?
N24 Co2 N23 C23 11.9(4) . . . . ?
N25 Co2 N24 C24 -14(3) . . . . ?
N21 Co2 N24 C24 106.0(4) . . . . ?
N26 Co2 N24 C24 -74.2(4) . . . . ?
N23 Co2 N24 C24 16.9(4) . . . . ?
N22 Co2 N24 C24 -163.9(4) . . . . ?
N21 Co2 N25 C25 -164.5(4) . . . . ?
N26 Co2 N25 C25 15.9(4) . . . . ?
N23 Co2 N25 C25 -75.2(4) . . . . ?
N22 Co2 N25 C25 105.4(4) . . . . ?
N24 Co2 N25 C25 -44(3) . . . . ?
N25 Co2 N26 C26 13.0(4) . . . . ?
N21 Co2 N26 C26 6(3) . . . . ?
N23 Co2 N26 C26 103.2(4) . . . . ?
N22 Co2 N26 C26 -79.3(4) . . . . ?
N24 Co2 N26 C26 -171.8(4) . . . . ?
N21 S2 C21 C28 158.8(4) . . . . ?
N21 S2 C21 C22 37.7(5) . . . . ?
N21 S2 C21 C27 -85.1(5) . . . . ?
Co2 N22 C22 C21 -79.4(6) . . . . ?
Co2 N22 C22 C29 152.7(4) . . . . ?
C28 C21 C22 N22 -84.0(7) . . . . ?
C27 C21 C22 N22 152.5(5) . . . . ?
S2 C21 C22 N22 30.7(7) . . . . ?
C28 C21 C22 C29 44.2(8) . . . . ?
C27 C21 C22 C29 -79.3(7) . . . . ?
S2 C21 C22 C29 158.9(5) . . . . ?
Co2 N23 C23 C24 -37.8(6) . . . . ?
Co2 N24 C24 C23 -41.2(6) . . . . ?
N23 C23 C24 N24 51.2(7) . . . . ?
Co2 N25 C25 C26 -41.0(6) . . . . ?
Co2 N26 C26 C25 -38.9(6) . . . . ?
N25 C25 C26 N26 51.7(6) . . . . ?
N22 C22 C29 O22 -154.3(6) . . . . ?
C21 C22 C29 O22 75.9(8) . . . . ?
N22 C22 C29 O21 23.3(8) . . . . ?
C21 C22 C29 O21 -106.5(6) . . . . ?
